data_4066667
loop_
_publ_author_name
'Ullrich, Matthias'
'Lough, Alan J.'
'Stephan, Douglas W.'

_publ_section_title
;
 Dihydrogen Activation by B(p-C6F4H)3and Phosphines
;
_journal_issue 16
_journal_name_full Organometallics
_journal_page_first 3647
_journal_paper_doi 10.1021/om100563m
_journal_volume 29
_journal_year 2010
_chemical_formula_sum 'C30 H32 B F12 P'
_chemical_formula_weight 662.34
_space_group_IT_number 4
_symmetry_cell_setting monoclinic
_symmetry_space_group_name_Hall 'P 2yb'
_symmetry_space_group_name_H-M 'P 1 21 1'
_atom_sites_solution_hydrogens geom
_atom_sites_solution_primary direct
_atom_sites_solution_secondary difmap
_audit_creation_method SHELXL-97
_cell_angle_alpha 90.00
_cell_angle_beta 97.49(3)
_cell_angle_gamma 90.00
_cell_formula_units_Z 2
_cell_length_a 9.1560(18)
_cell_length_b 17.125(3)
_cell_length_c 9.6140(19)
_cell_measurement_temperature 293(2)
_cell_volume 1494.6(5)
_computing_structure_refinement 'SHELXL-97 (Sheldrick, 1997)'
_computing_structure_solution 'SHELXS-97 (Sheldrick, 1990)'
_diffrn_ambient_temperature 293(2)
_diffrn_measured_fraction_theta_full 0.996
_diffrn_measured_fraction_theta_max 0.996
_diffrn_radiation_monochromator graphite
_diffrn_radiation_source 'fine-focus sealed tube'
_diffrn_radiation_type MoK\a
_diffrn_radiation_wavelength 0.71073
_diffrn_reflns_av_R_equivalents 0.0369
_diffrn_reflns_av_sigmaI/netI 0.0556
_diffrn_reflns_limit_h_max 10
_diffrn_reflns_limit_h_min -10
_diffrn_reflns_limit_k_max 18
_diffrn_reflns_limit_k_min -20
_diffrn_reflns_limit_l_max 11
_diffrn_reflns_limit_l_min -10
_diffrn_reflns_number 9643
_diffrn_reflns_theta_full 25.00
_diffrn_reflns_theta_max 25.00
_diffrn_reflns_theta_min 2.89
_exptl_absorpt_coefficient_mu 0.187
_exptl_absorpt_correction_T_max 1.018
_exptl_absorpt_correction_T_min 0.889
_exptl_absorpt_correction_type multi-scan
_exptl_absorpt_process_details
;
multi-scan from symmetry-related measurements 
 Sortav (Blessing 1995)
;
_exptl_crystal_density_diffrn 1.472
_exptl_crystal_density_method 'not measured'
_exptl_crystal_F_000 680
_exptl_crystal_size_max 0.33
_exptl_crystal_size_mid 0.30
_exptl_crystal_size_min 0.22
_refine_diff_density_max 0.213
_refine_diff_density_min -0.215
_refine_diff_density_rms 0.046
_refine_ls_abs_structure_details 'Flack H D (1983), Acta Cryst. A39, 876-881'
_refine_ls_abs_structure_Flack 0.06(11)
_refine_ls_extinction_method none
_refine_ls_goodness_of_fit_ref 1.059
_refine_ls_hydrogen_treatment fixed
_refine_ls_matrix_type full
_refine_ls_number_parameters 405
_refine_ls_number_reflns 4867
_refine_ls_number_restraints 1
_refine_ls_restrained_S_all 1.058
_refine_ls_R_factor_all 0.0578
_refine_ls_R_factor_gt 0.0405
_refine_ls_shift/su_max 0.000
_refine_ls_shift/su_mean 0.000
_refine_ls_structure_factor_coef Fsqd
_refine_ls_weighting_details 'calc w=1/[\s^2^(Fo^2^)+(0.0320P)^2^+0.3709P] where P=(Fo^2^+2Fc^2^)/3'
_refine_ls_weighting_scheme calc
_refine_ls_wR_factor_gt 0.0817
_refine_ls_wR_factor_ref 0.0906
_reflns_number_gt 4046
_reflns_number_total 4867
_reflns_threshold_expression >2sigma(I)
_cod_data_source_file om100563m_si_003.cif
_cod_data_source_block '[tBu3PH][HB(C6F4H)3]'
_cod_original_sg_symbol_H-M P2(1)
_cod_database_code 4066667

loop_
_symmetry_equiv_pos_as_xyz
'x, y, z'
'-x, y+1/2, -z'

loop_
_atom_site_label
_atom_site_type_symbol
_atom_site_fract_x
_atom_site_fract_y
_atom_site_fract_z
_atom_site_U_iso_or_equiv
_atom_site_adp_type
_atom_site_occupancy
_atom_site_symmetry_multiplicity
_atom_site_calc_flag
_atom_site_refinement_flags
P1 P 0.14395(9) 0.29275(5) 0.15313(8) 0.02896(19) Uani 1 1 d .
H1 H 0.071(3) 0.2404(16) 0.223(3) 0.025(7) Uiso 1 1 d .
C41 C 0.3252(4) 0.2994(2) 0.2678(3) 0.0353(8) Uani 1 1 d .
C42 C 0.3673(4) 0.21678(19) 0.3215(4) 0.0417(9) Uani 1 1 d .
H42A H 0.4603 0.2185 0.3805 0.063 Uiso 1 1 calc R
H42B H 0.3748 0.1829 0.2433 0.063 Uiso 1 1 calc R
H42C H 0.2930 0.1973 0.3744 0.063 Uiso 1 1 calc R
C43 C 0.4452(4) 0.3338(2) 0.1884(4) 0.0469(10) Uani 1 1 d .
H43A H 0.5365 0.3363 0.2499 0.070 Uiso 1 1 calc R
H43B H 0.4170 0.3854 0.1562 0.070 Uiso 1 1 calc R
H43C H 0.4572 0.3012 0.1094 0.070 Uiso 1 1 calc R
C44 C 0.3121(4) 0.3491(2) 0.3986(3) 0.0423(9) Uani 1 1 d .
H44A H 0.4062 0.3518 0.4556 0.063 Uiso 1 1 calc R
H44B H 0.2415 0.3258 0.4515 0.063 Uiso 1 1 calc R
H44C H 0.2803 0.4009 0.3704 0.063 Uiso 1 1 calc R
C51 C 0.1496(4) 0.2440(2) -0.0205(3) 0.0348(8) Uani 1 1 d .
C52 C -0.0032(4) 0.2076(2) -0.0639(3) 0.0388(8) Uani 1 1 d .
H52A H -0.0047 0.1820 -0.1529 0.058 Uiso 1 1 calc R
H52B H -0.0768 0.2478 -0.0712 0.058 Uiso 1 1 calc R
H52C H -0.0235 0.1702 0.0055 0.058 Uiso 1 1 calc R
C53 C 0.1927(4) 0.3017(2) -0.1306(3) 0.0446(9) Uani 1 1 d .
H53A H 0.1943 0.2750 -0.2182 0.067 Uiso 1 1 calc R
H53B H 0.2887 0.3227 -0.0996 0.067 Uiso 1 1 calc R
H53C H 0.1222 0.3434 -0.1429 0.067 Uiso 1 1 calc R
C54 C 0.2610(4) 0.1759(2) -0.0063(4) 0.0454(9) Uani 1 1 d .
H54A H 0.2623 0.1516 -0.0962 0.068 Uiso 1 1 calc R
H54B H 0.2326 0.1382 0.0590 0.068 Uiso 1 1 calc R
H54C H 0.3574 0.1956 0.0270 0.068 Uiso 1 1 calc R
C61 C 0.0318(4) 0.38448(19) 0.1423(3) 0.0342(8) Uani 1 1 d .
C62 C -0.0289(4) 0.3940(2) 0.2843(3) 0.0415(9) Uani 1 1 d .
H62A H -0.0871 0.4407 0.2825 0.062 Uiso 1 1 calc R
H62B H 0.0517 0.3974 0.3587 0.062 Uiso 1 1 calc R
H62C H -0.0890 0.3497 0.2999 0.062 Uiso 1 1 calc R
C63 C 0.1240(4) 0.4555(2) 0.1105(4) 0.0454(10) Uani 1 1 d .
H63A H 0.0637 0.5016 0.1056 0.068 Uiso 1 1 calc R
H63B H 0.1606 0.4479 0.0224 0.068 Uiso 1 1 calc R
H63C H 0.2053 0.4615 0.1836 0.068 Uiso 1 1 calc R
C64 C -0.1032(4) 0.3786(2) 0.0302(4) 0.0412(9) Uani 1 1 d .
H64A H -0.1580 0.4265 0.0274 0.062 Uiso 1 1 calc R
H64B H -0.1647 0.3362 0.0526 0.062 Uiso 1 1 calc R
H64C H -0.0716 0.3694 -0.0597 0.062 Uiso 1 1 calc R
B1 B 0.8429(4) 0.0828(2) 0.4547(4) 0.0289(8) Uani 1 1 d .
H2 H 0.807(3) 0.0319(16) 0.523(3) 0.021(7) Uiso 1 1 d .
C11 C 0.7422(4) 0.07815(19) 0.3007(3) 0.0296(7) Uani 1 1 d .
C12 C 0.7317(4) 0.1379(2) 0.2040(3) 0.0321(8) Uani 1 1 d .
F12 F 0.8068(2) 0.20577(11) 0.23606(18) 0.0403(5) Uani 1 1 d .
C13 C 0.6524(4) 0.1338(2) 0.0719(3) 0.0370(8) Uani 1 1 d .
F13 F 0.6504(2) 0.19601(13) -0.0150(2) 0.0507(6) Uani 1 1 d .
C14 C 0.5762(4) 0.0671(2) 0.0279(4) 0.0398(9) Uani 1 1 d .
H14A H 0.5232 0.0631 -0.0612 0.048 Uiso 1 1 calc R
C15 C 0.5825(4) 0.0071(2) 0.1218(4) 0.0380(9) Uani 1 1 d .
F15 F 0.5089(2) -0.06082(12) 0.0846(2) 0.0517(6) Uani 1 1 d .
C16 C 0.6619(4) 0.01236(19) 0.2533(3) 0.0329(8) Uani 1 1 d .
F16 F 0.6613(2) -0.05167(11) 0.3369(2) 0.0447(5) Uani 1 1 d .
C21 C 0.8062(3) 0.16396(18) 0.5335(3) 0.0266(7) Uani 1 1 d .
C22 C 0.8882(4) 0.23246(19) 0.5448(3) 0.0302(7) Uani 1 1 d .
F22 F 1.0196(2) 0.23487(10) 0.49159(19) 0.0367(4) Uani 1 1 d .
C23 C 0.8462(4) 0.2993(2) 0.6078(3) 0.0342(8) Uani 1 1 d .
F23 F 0.9355(2) 0.36287(10) 0.6141(2) 0.0462(5) Uani 1 1 d .
C24 C 0.7162(4) 0.3029(2) 0.6650(3) 0.0380(8) Uani 1 1 d .
H24A H 0.6865 0.3482 0.7067 0.046 Uiso 1 1 calc R
C25 C 0.6330(4) 0.2364(2) 0.6572(3) 0.0364(8) Uani 1 1 d .
F25 F 0.5016(2) 0.23633(14) 0.7095(2) 0.0522(6) Uani 1 1 d .
C26 C 0.6772(4) 0.17002(19) 0.5942(3) 0.0331(8) Uani 1 1 d .
F26 F 0.5862(2) 0.10704(12) 0.5915(2) 0.0471(5) Uani 1 1 d .
C31 C 1.0181(3) 0.06794(16) 0.4455(3) 0.0263(7) Uani 1 1 d .
C32 C 1.0836(4) 0.04604(17) 0.3297(3) 0.0284(7) Uani 1 1 d .
F32 F 1.0057(2) 0.04563(12) 0.19923(17) 0.0420(5) Uani 1 1 d .
C33 C 1.2291(4) 0.02230(17) 0.3356(3) 0.0300(8) Uani 1 1 d .
F33 F 1.2808(2) 0.00122(11) 0.2150(2) 0.0430(5) Uani 1 1 d .
C34 C 1.3210(4) 0.01898(18) 0.4604(3) 0.0318(8) Uani 1 1 d .
H34A H 1.4185 0.0029 0.4650 0.038 Uiso 1 1 calc R
C35 C 1.2604(4) 0.04073(18) 0.5776(3) 0.0321(8) Uani 1 1 d .
F35 F 1.3434(2) 0.03778(12) 0.70577(19) 0.0450(5) Uani 1 1 d .
C36 C 1.1173(4) 0.06486(18) 0.5688(3) 0.0292(7) Uani 1 1 d .
F36 F 1.0670(2) 0.08435(11) 0.69167(17) 0.0364(5) Uani 1 1 d .

loop_
_atom_site_aniso_label
_atom_site_aniso_U_11
_atom_site_aniso_U_22
_atom_site_aniso_U_33
_atom_site_aniso_U_23
_atom_site_aniso_U_13
_atom_site_aniso_U_12
P1 0.0323(5) 0.0302(4) 0.0240(4) 0.0011(4) 0.0025(3) 0.0017(4)
C41 0.038(2) 0.0376(19) 0.0281(17) 0.0024(15) -0.0025(14) -0.0034(17)
C42 0.040(2) 0.040(2) 0.041(2) 0.0048(16) -0.0094(17) 0.0010(16)
C43 0.042(2) 0.056(2) 0.042(2) 0.0046(18) 0.0026(18) -0.0057(18)
C44 0.052(2) 0.042(2) 0.0298(19) -0.0016(16) -0.0028(17) -0.0093(18)
C51 0.036(2) 0.043(2) 0.0262(17) -0.0032(15) 0.0035(14) 0.0060(16)
C52 0.037(2) 0.046(2) 0.0316(18) -0.0086(16) -0.0024(16) 0.0063(16)
C53 0.040(2) 0.064(2) 0.0310(17) -0.0004(18) 0.0078(16) 0.0054(19)
C54 0.044(2) 0.051(2) 0.039(2) -0.0109(17) -0.0011(18) 0.0146(18)
C61 0.039(2) 0.0331(19) 0.0299(18) 0.0018(14) 0.0039(16) 0.0048(15)
C62 0.050(2) 0.039(2) 0.038(2) -0.0050(16) 0.0148(18) 0.0075(17)
C63 0.057(3) 0.035(2) 0.045(2) 0.0079(16) 0.0103(19) 0.0021(18)
C64 0.042(2) 0.039(2) 0.042(2) 0.0041(16) 0.0034(17) 0.0147(16)
B1 0.034(2) 0.0281(19) 0.0239(19) 0.0025(15) 0.0019(16) 0.0000(16)
C11 0.0255(19) 0.0362(18) 0.0282(17) -0.0024(15) 0.0074(14) 0.0038(14)
C12 0.0244(19) 0.0401(19) 0.0310(18) -0.0036(15) 0.0013(15) -0.0039(15)
F12 0.0397(12) 0.0456(11) 0.0343(11) 0.0058(9) -0.0005(9) -0.0088(9)
C13 0.030(2) 0.053(2) 0.0279(19) 0.0024(17) 0.0035(15) 0.0094(17)
F13 0.0418(13) 0.0719(15) 0.0365(11) 0.0160(10) -0.0023(10) 0.0065(11)
C14 0.026(2) 0.062(2) 0.0300(19) -0.0143(18) -0.0023(15) 0.0085(17)
C15 0.027(2) 0.044(2) 0.042(2) -0.0177(17) 0.0026(16) 0.0025(16)
F15 0.0412(13) 0.0552(13) 0.0558(13) -0.0288(11) -0.0043(10) -0.0025(10)
C16 0.030(2) 0.038(2) 0.0305(18) -0.0056(15) 0.0036(15) 0.0019(15)
F16 0.0559(14) 0.0345(11) 0.0429(12) -0.0059(9) 0.0025(10) -0.0058(9)
C21 0.0260(18) 0.0351(18) 0.0177(16) 0.0009(13) -0.0012(14) 0.0011(14)
C22 0.0308(19) 0.0343(18) 0.0253(17) 0.0041(14) 0.0038(14) 0.0050(15)
F22 0.0365(11) 0.0317(10) 0.0437(11) 0.0026(8) 0.0117(9) -0.0021(8)
C23 0.040(2) 0.0325(18) 0.0273(16) 0.0051(15) -0.0048(15) 0.0023(17)
F23 0.0586(14) 0.0289(10) 0.0505(12) -0.0025(9) 0.0042(10) -0.0008(10)
C24 0.043(2) 0.041(2) 0.0278(17) -0.0029(16) -0.0016(15) 0.0160(17)
C25 0.031(2) 0.057(2) 0.0209(16) -0.0004(17) 0.0050(14) 0.0096(18)
F25 0.0373(12) 0.0784(15) 0.0426(12) -0.0055(11) 0.0122(10) 0.0128(11)
C26 0.029(2) 0.040(2) 0.0289(18) -0.0010(15) -0.0010(15) -0.0005(16)
F26 0.0326(12) 0.0581(14) 0.0517(13) -0.0072(10) 0.0101(10) -0.0113(10)
C31 0.0309(19) 0.0198(16) 0.0277(17) -0.0013(13) 0.0017(14) -0.0035(13)
C32 0.032(2) 0.0268(16) 0.0247(17) -0.0003(13) -0.0022(14) -0.0002(14)
F32 0.0338(11) 0.0670(14) 0.0242(10) -0.0062(9) 0.0003(8) 0.0084(10)
C33 0.034(2) 0.0258(17) 0.0311(18) -0.0020(14) 0.0099(15) -0.0007(14)
F33 0.0372(12) 0.0546(12) 0.0390(11) -0.0106(9) 0.0115(9) 0.0046(10)
C34 0.0245(19) 0.0300(17) 0.0394(19) -0.0013(14) -0.0016(15) -0.0014(13)
C35 0.033(2) 0.0341(18) 0.0271(17) 0.0000(14) -0.0042(15) -0.0037(15)
F35 0.0369(12) 0.0627(14) 0.0321(11) 0.0006(9) -0.0080(9) 0.0001(10)
C36 0.032(2) 0.0292(18) 0.0268(17) -0.0050(13) 0.0039(14) -0.0048(14)
F36 0.0402(12) 0.0428(11) 0.0252(10) -0.0046(8) 0.0004(8) 0.0017(9)

loop_
_atom_type_symbol
_atom_type_description
_atom_type_scat_dispersion_real
_atom_type_scat_dispersion_imag
_atom_type_scat_source
C C 0.0033 0.0016 'International Tables Vol C Tables 4.2.6.8 and 6.1.1.4'
H H 0.0000 0.0000 'International Tables Vol C Tables 4.2.6.8 and 6.1.1.4'
B B 0.0013 0.0007 'International Tables Vol C Tables 4.2.6.8 and 6.1.1.4'
F F 0.0171 0.0103 'International Tables Vol C Tables 4.2.6.8 and 6.1.1.4'
P P 0.1023 0.0942 'International Tables Vol C Tables 4.2.6.8 and 6.1.1.4'

loop_
_geom_angle_atom_site_label_1
_geom_angle_atom_site_label_2
_geom_angle_atom_site_label_3
_geom_angle
C41 P1 C61 114.78(15)
C41 P1 C51 115.26(16)
C61 P1 C51 113.78(14)
C43 C41 C44 109.4(3)
C43 C41 C42 110.8(3)
C44 C41 C42 106.1(3)
C43 C41 P1 111.6(2)
C44 C41 P1 111.0(2)
C42 C41 P1 107.8(2)
C53 C51 C52 112.3(3)
C53 C51 C54 108.6(3)
C52 C51 C54 106.5(3)
C53 C51 P1 111.5(2)
C52 C51 P1 107.0(2)
C54 C51 P1 110.7(2)
C64 C61 C63 109.0(3)
C64 C61 C62 106.1(3)
C63 C61 C62 111.3(3)
C64 C61 P1 111.7(2)
C63 C61 P1 111.4(2)
C62 C61 P1 107.2(2)
C31 B1 C21 114.7(3)
C31 B1 C11 112.5(3)
C21 B1 C11 109.5(3)
C12 C11 C16 113.1(3)
C12 C11 B1 123.7(3)
C16 C11 B1 123.1(3)
F12 C12 C11 119.4(3)
F12 C12 C13 116.1(3)
C11 C12 C13 124.4(3)
F13 C13 C14 119.9(3)
F13 C13 C12 119.4(3)
C14 C13 C12 120.7(3)
C15 C14 C13 116.5(3)
C14 C15 F15 119.4(3)
C14 C15 C16 122.0(3)
F15 C15 C16 118.6(3)
F16 C16 C15 116.6(3)
F16 C16 C11 120.2(3)
C15 C16 C11 123.2(3)
C26 C21 C22 112.6(3)
C26 C21 B1 119.7(3)
C22 C21 B1 127.7(3)
F22 C22 C23 116.7(3)
F22 C22 C21 119.3(3)
C23 C22 C21 124.0(3)
F23 C23 C22 119.1(3)
F23 C23 C24 119.6(3)
C22 C23 C24 121.3(3)
C25 C24 C23 116.5(3)
F25 C25 C24 119.5(3)
F25 C25 C26 119.1(3)
C24 C25 C26 121.4(3)
F26 C26 C25 116.7(3)
F26 C26 C21 119.0(3)
C25 C26 C21 124.2(3)
C32 C31 C36 111.8(3)
C32 C31 B1 128.0(3)
C36 C31 B1 119.6(3)
F32 C32 C31 120.9(3)
F32 C32 C33 115.0(3)
C31 C32 C33 124.1(3)
F33 C33 C34 119.5(3)
F33 C33 C32 118.9(3)
C34 C33 C32 121.6(3)
C35 C34 C33 116.1(3)
F35 C35 C36 119.0(3)
F35 C35 C34 119.7(3)
C36 C35 C34 121.2(3)
F36 C36 C35 116.7(3)
F36 C36 C31 118.0(3)
C35 C36 C31 125.2(3)

loop_
_geom_bond_atom_site_label_1
_geom_bond_atom_site_label_2
_geom_bond_distance
P1 C41 1.872(3)
P1 C61 1.872(3)
P1 C51 1.873(3)
C41 C43 1.535(5)
C41 C44 1.536(5)
C41 C42 1.539(5)
C51 C53 1.537(5)
C51 C52 1.539(5)
C51 C54 1.544(5)
C61 C64 1.534(5)
C61 C63 1.534(5)
C61 C62 1.548(4)
B1 C31 1.638(5)
B1 C21 1.638(5)
B1 C11 1.641(5)
C11 C12 1.378(5)
C11 C16 1.389(5)
C12 F12 1.365(4)
C12 C13 1.380(4)
C13 F13 1.353(4)
C13 C14 1.375(5)
C14 C15 1.364(5)
C15 F15 1.368(4)
C15 C16 1.377(5)
C16 F16 1.360(4)
C21 C26 1.388(5)
C21 C22 1.389(5)
C22 F22 1.368(4)
C22 C23 1.373(5)
C23 F23 1.358(4)
C23 C24 1.376(5)
C24 C25 1.366(5)
C25 F25 1.364(4)
C25 C26 1.374(5)
C26 F26 1.361(4)
C31 C32 1.384(4)
C31 C36 1.397(4)
C32 F32 1.359(3)
C32 C33 1.387(4)
C33 F33 1.357(4)
C33 C34 1.374(4)
C34 C35 1.371(5)
C35 F35 1.362(4)
C35 C36 1.366(5)
C36 F36 1.365(3)
